data_4068541
loop_
_publ_author_name
'Walter, Marc D.'
'Sofield, Chadwick D.'
'Booth, Corwin H.'
'Andersen, Richard A.'

_publ_section_title
;
 Spin Equilibria in Monomeric Manganocenes: Solid-State Magnetic and EXAFS
 Studies
;
_journal_issue 7
_journal_name_full Organometallics
_journal_page_first 2005
_journal_paper_doi 10.1021/om800922j
_journal_volume 28
_journal_year 2009
_chemical_formula_moiety 'C34 H58 Mn'
_chemical_formula_sum 'C34 H58 Mn'
_chemical_formula_weight 521.74
_chemical_name_systematic
;
 ?
;
_space_group_IT_number 14
_symmetry_cell_setting monoclinic
_symmetry_space_group_name_Hall '-P 2yab'
_symmetry_space_group_name_H-M 'P 1 21/a 1'
_atom_sites_solution_hydrogens geom
_atom_sites_solution_primary direct
_atom_sites_solution_secondary difmap
_audit_creation_method SHELXL-97
_cell_angle_alpha 90.00
_cell_angle_beta 112.483(3)
_cell_angle_gamma 90.00
_cell_formula_units_Z 8
_cell_length_a 19.3262(4)
_cell_length_b 17.6404(3)
_cell_length_c 20.3767(4)
_cell_measurement_reflns_used 5533
_cell_measurement_temperature 175(2)
_cell_measurement_theta_max 24.5
_cell_measurement_theta_min 2
_cell_volume 6418.9(3)
_computing_cell_refinement 'Bruker SAINT V. 6.40'
_computing_data_collection 'Bruker SMART V. 5.054D'
_computing_data_reduction 'Bruker SAINT V. 6.40'
_computing_structure_refinement 'SHELXL-97 (Sheldrick, 1997)'
_computing_structure_solution 'SHELXS-97 (Sheldrick, 1997)'
_diffrn_ambient_temperature 175(2)
_diffrn_measured_fraction_theta_full 0.947
_diffrn_measured_fraction_theta_max 0.947
_diffrn_measurement_device_type 'Bruker SMART CCD'
_diffrn_measurement_method /w-scan
_diffrn_radiation_monochromator graphite
_diffrn_radiation_source 'fine-focus sealed tube'
_diffrn_radiation_type MoK\a
_diffrn_radiation_wavelength 0.71073
_diffrn_reflns_av_R_equivalents 0.0705
_diffrn_reflns_av_sigmaI/netI 0.0938
_diffrn_reflns_limit_h_max 22
_diffrn_reflns_limit_h_min -21
_diffrn_reflns_limit_k_max 20
_diffrn_reflns_limit_k_min -16
_diffrn_reflns_limit_l_max 23
_diffrn_reflns_limit_l_min -22
_diffrn_reflns_number 27459
_diffrn_reflns_theta_full 24.79
_diffrn_reflns_theta_max 24.79
_diffrn_reflns_theta_min 2.12
_exptl_absorpt_coefficient_mu 0.430
_exptl_absorpt_correction_T_max 0.9503
_exptl_absorpt_correction_T_min 0.8892
_exptl_absorpt_correction_type empirical
_exptl_absorpt_process_details 'Blessing, 1995'
_exptl_crystal_colour yellow
_exptl_crystal_density_diffrn 1.080
_exptl_crystal_density_method 'not measured'
_exptl_crystal_description block
_exptl_crystal_F_000 2296
_exptl_crystal_size_max 0.28
_exptl_crystal_size_mid 0.23
_exptl_crystal_size_min 0.12
_refine_diff_density_max 0.390
_refine_diff_density_min -0.612
_refine_diff_density_rms 0.060
_refine_ls_extinction_method none
_refine_ls_goodness_of_fit_ref 0.981
_refine_ls_hydrogen_treatment constr
_refine_ls_matrix_type full
_refine_ls_number_parameters 667
_refine_ls_number_reflns 10450
_refine_ls_number_restraints 0
_refine_ls_restrained_S_all 0.981
_refine_ls_R_factor_all 0.0978
_refine_ls_R_factor_gt 0.0491
_refine_ls_shift/su_max 0.005
_refine_ls_shift/su_mean 0.000
_refine_ls_structure_factor_coef Fsqd
_refine_ls_weighting_details 'calc w=1/[\s^2^(Fo^2^)+(0.0558P)^2^+0.0000P] where P=(Fo^2^+2Fc^2^)/3'
_refine_ls_weighting_scheme calc
_refine_ls_wR_factor_gt 0.1068
_refine_ls_wR_factor_ref 0.1266
_reflns_number_gt 6595
_reflns_number_total 10450
_reflns_threshold_expression >2sigma(I)
_cod_data_source_file om800922j_si_002.cif
_cod_data_source_block tBu6Mn
_cod_original_cell_volume 6418.9(2)
_cod_original_sg_symbol_H-M P2(1)/a
_cod_database_code 4068541

loop_
_symmetry_equiv_pos_as_xyz
'x, y, z'
'-x+1/2, y+1/2, -z'
'-x, -y, -z'
'x-1/2, -y-1/2, z'

loop_
_atom_site_label
_atom_site_type_symbol
_atom_site_fract_x
_atom_site_fract_y
_atom_site_fract_z
_atom_site_U_iso_or_equiv
_atom_site_adp_type
_atom_site_occupancy
_atom_site_symmetry_multiplicity
_atom_site_calc_flag
_atom_site_refinement_flags
Mn1 Mn 0.24839(2) 0.74576(3) 0.37472(2) 0.02014(13) Uani 1 1 d .
Mn2 Mn 0.28188(2) 0.25356(3) 0.11164(2) 0.02101(13) Uani 1 1 d .
C1 C 0.21683(15) 0.88183(16) 0.37936(14) 0.0177(7) Uani 1 1 d .
C2 C 0.29336(15) 0.86883(16) 0.42831(14) 0.0181(7) Uani 1 1 d .
C3 C 0.28988(16) 0.81702(16) 0.48129(15) 0.0199(7) Uani 1 1 d .
H3 H 0.3322 0.7984 0.5198 0.024 Uiso 1 1 calc R
C4 C 0.21463(16) 0.79746(16) 0.46837(15) 0.0189(7) Uani 1 1 d .
C5 C 0.17067(16) 0.83656(15) 0.40546(15) 0.0188(7) Uani 1 1 d .
H5 H 0.1177 0.8334 0.3833 0.023 Uiso 1 1 calc R
C6 C 0.29323(16) 0.61572(16) 0.36873(15) 0.0196(7) Uani 1 1 d .
C7 C 0.29947(15) 0.66182(16) 0.31167(15) 0.0173(7) Uani 1 1 d .
C8 C 0.22399(15) 0.68212(16) 0.26631(15) 0.0196(7) Uani 1 1 d .
H8 H 0.2110 0.7133 0.2253 0.024 Uiso 1 1 calc R
C9 C 0.17189(15) 0.64901(16) 0.29149(15) 0.0187(7) Uani 1 1 d .
C10 C 0.21491(16) 0.60977(16) 0.35483(16) 0.0220(7) Uani 1 1 d .
H10 H 0.1946 0.5833 0.3840 0.026 Uiso 1 1 calc R
C11 C 0.41700(15) 0.27465(16) 0.18426(15) 0.0192(7) Uani 1 1 d .
C12 C 0.40326(15) 0.19431(16) 0.18608(15) 0.0181(7) Uani 1 1 d .
C13 C 0.37852(15) 0.16758(16) 0.11418(14) 0.0187(7) Uani 1 1 d .
H13 H 0.3647 0.1167 0.0998 0.022 Uiso 1 1 calc R
C14 C 0.37761(15) 0.22796(16) 0.06749(15) 0.0197(7) Uani 1 1 d .
C15 C 0.40029(15) 0.29337(17) 0.11090(15) 0.0196(7) Uani 1 1 d .
H15 H 0.4040 0.3428 0.0940 0.023 Uiso 1 1 calc R
C16 C 0.17616(15) 0.30936(16) 0.12240(15) 0.0196(7) Uani 1 1 d .
C17 C 0.16641(16) 0.32446(16) 0.04823(15) 0.0210(7) Uani 1 1 d .
C18 C 0.15406(15) 0.25209(16) 0.01403(15) 0.0216(7) Uani 1 1 d .
H18 H 0.1474 0.2444 -0.0342 0.026 Uiso 1 1 calc R
C19 C 0.15305(15) 0.19382(17) 0.06055(16) 0.0215(7) Uani 1 1 d .
C20 C 0.16887(15) 0.22947(16) 0.12759(16) 0.0201(7) Uani 1 1 d .
H20 H 0.1739 0.2034 0.1700 0.024 Uiso 1 1 calc R
C21 C 0.18181(16) 0.93372(16) 0.31365(15) 0.0219(7) Uani 1 1 d .
C22 C 0.20661(17) 1.01705(17) 0.33066(17) 0.0308(8) Uani 1 1 d .
H22A H 0.1951 1.0343 0.3711 0.046 Uiso 1 1 calc R
H22B H 0.1799 1.0487 0.2892 0.046 Uiso 1 1 calc R
H22C H 0.2606 1.0210 0.3425 0.046 Uiso 1 1 calc R
C23 C 0.19940(19) 0.90562(18) 0.24950(16) 0.0323(8) Uani 1 1 d .
H23A H 0.2536 0.9070 0.2618 0.048 Uiso 1 1 calc R
H23B H 0.1745 0.9386 0.2085 0.048 Uiso 1 1 calc R
H23C H 0.1812 0.8536 0.2377 0.048 Uiso 1 1 calc R
C24 C 0.09553(16) 0.93479(18) 0.28866(17) 0.0304(8) Uani 1 1 d .
H24A H 0.0759 0.8836 0.2745 0.046 Uiso 1 1 calc R
H24B H 0.0745 0.9692 0.2481 0.046 Uiso 1 1 calc R
H24C H 0.0816 0.9523 0.3276 0.046 Uiso 1 1 calc R
C25 C 0.36921(16) 0.90849(17) 0.44115(16) 0.0240(7) Uani 1 1 d .
C26 C 0.43474(16) 0.85884(18) 0.48716(16) 0.0295(8) Uani 1 1 d .
H26A H 0.4314 0.8092 0.4645 0.044 Uiso 1 1 calc R
H26B H 0.4327 0.8522 0.5341 0.044 Uiso 1 1 calc R
H26C H 0.4821 0.8833 0.4923 0.044 Uiso 1 1 calc R
C27 C 0.37275(17) 0.98230(18) 0.48359(17) 0.0353(9) Uani 1 1 d .
H27A H 0.3676 0.9699 0.5284 0.053 Uiso 1 1 calc R
H27B H 0.3320 1.0162 0.4556 0.053 Uiso 1 1 calc R
H27C H 0.4209 1.0075 0.4937 0.053 Uiso 1 1 calc R
C28 C 0.38403(17) 0.92714(18) 0.37359(16) 0.0309(8) Uani 1 1 d .
H28A H 0.4322 0.9534 0.3869 0.046 Uiso 1 1 calc R
H28B H 0.3439 0.9598 0.3424 0.046 Uiso 1 1 calc R
H28C H 0.3854 0.8800 0.3486 0.046 Uiso 1 1 calc R
C29 C 0.18644(16) 0.75573(16) 0.51939(15) 0.0205(7) Uani 1 1 d .
C30 C 0.15309(18) 0.81496(18) 0.55444(17) 0.0328(8) Uani 1 1 d .
H30A H 0.1917 0.8520 0.5802 0.049 Uiso 1 1 calc R
H30B H 0.1351 0.7896 0.5877 0.049 Uiso 1 1 calc R
H30C H 0.1113 0.8410 0.5178 0.049 Uiso 1 1 calc R
C31 C 0.25030(17) 0.71378(18) 0.57717(16) 0.0293(8) Uani 1 1 d .
H31A H 0.2724 0.6767 0.5550 0.044 Uiso 1 1 calc R
H31B H 0.2307 0.6875 0.6088 0.044 Uiso 1 1 calc R
H31C H 0.2887 0.7503 0.6046 0.044 Uiso 1 1 calc R
C32 C 0.12480(17) 0.69837(18) 0.48020(17) 0.0314(8) Uani 1 1 d .
H32A H 0.0831 0.7246 0.4436 0.047 Uiso 1 1 calc R
H32B H 0.1070 0.6741 0.5141 0.047 Uiso 1 1 calc R
H32C H 0.1450 0.6597 0.4579 0.047 Uiso 1 1 calc R
C33 C 0.35202(16) 0.57344(16) 0.43293(15) 0.0215(7) Uani 1 1 d .
C34 C 0.31228(17) 0.52701(18) 0.47283(17) 0.0327(8) Uani 1 1 d .
H34A H 0.2826 0.5611 0.4897 0.049 Uiso 1 1 calc R
H34B H 0.3498 0.5012 0.5135 0.049 Uiso 1 1 calc R
H34C H 0.2792 0.4893 0.4406 0.049 Uiso 1 1 calc R
C35 C 0.40626(17) 0.62761(19) 0.48805(16) 0.0320(8) Uani 1 1 d .
H35A H 0.4331 0.6582 0.4653 0.048 Uiso 1 1 calc R
H35B H 0.4423 0.5980 0.5268 0.048 Uiso 1 1 calc R
H35C H 0.3779 0.6610 0.5071 0.048 Uiso 1 1 calc R
C36 C 0.39590(17) 0.51489(18) 0.40717(17) 0.0303(8) Uani 1 1 d .
H36A H 0.3605 0.4815 0.3716 0.046 Uiso 1 1 calc R
H36B H 0.4282 0.4846 0.4476 0.046 Uiso 1 1 calc R
H36C H 0.4268 0.5416 0.3860 0.046 Uiso 1 1 calc R
C37 C 0.36268(16) 0.67603(17) 0.28414(15) 0.0220(7) Uani 1 1 d .
C38 C 0.44061(16) 0.69157(18) 0.34178(16) 0.0280(8) Uani 1 1 d .
H38A H 0.4385 0.7372 0.3684 0.042 Uiso 1 1 calc R
H38B H 0.4768 0.6992 0.3194 0.042 Uiso 1 1 calc R
H38C H 0.4561 0.6482 0.3743 0.042 Uiso 1 1 calc R
C39 C 0.34442(17) 0.74550(17) 0.23376(16) 0.0272(8) Uani 1 1 d .
H39A H 0.2994 0.7350 0.1915 0.041 Uiso 1 1 calc R
H39B H 0.3866 0.7555 0.2195 0.041 Uiso 1 1 calc R
H39C H 0.3357 0.7900 0.2584 0.041 Uiso 1 1 calc R
C40 C 0.36760(17) 0.60643(18) 0.24010(16) 0.0289(8) Uani 1 1 d .
H40A H 0.3812 0.5615 0.2707 0.043 Uiso 1 1 calc R
H40B H 0.4058 0.6155 0.2203 0.043 Uiso 1 1 calc R
H40C H 0.3190 0.5982 0.2013 0.043 Uiso 1 1 calc R
C41 C 0.08740(15) 0.64515(17) 0.24992(16) 0.0219(7) Uani 1 1 d .
C42 C 0.05679(17) 0.72149(17) 0.21580(17) 0.0301(8) Uani 1 1 d .
H42A H 0.0648 0.7596 0.2530 0.045 Uiso 1 1 calc R
H42B H 0.0031 0.7168 0.1874 0.045 Uiso 1 1 calc R
H42C H 0.0828 0.7370 0.1851 0.045 Uiso 1 1 calc R
C43 C 0.04491(17) 0.6207(2) 0.29692(17) 0.0380(9) Uani 1 1 d .
H43A H 0.0633 0.5711 0.3180 0.057 Uiso 1 1 calc R
H43B H -0.0088 0.6173 0.2678 0.057 Uiso 1 1 calc R
H43C H 0.0532 0.6581 0.3347 0.057 Uiso 1 1 calc R
C44 C 0.07361(17) 0.58531(18) 0.19118(16) 0.0321(8) Uani 1 1 d .
H44A H 0.1007 0.5997 0.1611 0.048 Uiso 1 1 calc R
H44B H 0.0199 0.5824 0.1622 0.048 Uiso 1 1 calc R
H44C H 0.0914 0.5358 0.2129 0.048 Uiso 1 1 calc R
C45 C 0.45539(16) 0.33485(17) 0.24211(16) 0.0236(7) Uani 1 1 d .
C46 C 0.43888(17) 0.41563(17) 0.21051(17) 0.0300(8) Uani 1 1 d .
H46A H 0.4622 0.4224 0.1758 0.045 Uiso 1 1 calc R
H46B H 0.4593 0.4530 0.2487 0.045 Uiso 1 1 calc R
H46C H 0.3846 0.4227 0.1870 0.045 Uiso 1 1 calc R
C47 C 0.43112(17) 0.33391(18) 0.30614(16) 0.0310(8) Uani 1 1 d .
H47A H 0.3769 0.3415 0.2894 0.046 Uiso 1 1 calc R
H47B H 0.4568 0.3747 0.3392 0.046 Uiso 1 1 calc R
H47C H 0.4443 0.2850 0.3305 0.046 Uiso 1 1 calc R
C48 C 0.54145(16) 0.32416(18) 0.26910(17) 0.0313(8) Uani 1 1 d .
H48A H 0.5550 0.2743 0.2916 0.047 Uiso 1 1 calc R
H48B H 0.5663 0.3638 0.3038 0.047 Uiso 1 1 calc R
H48C H 0.5574 0.3276 0.2290 0.047 Uiso 1 1 calc R
C49 C 0.41315(16) 0.13765(18) 0.24787(15) 0.0234(7) Uani 1 1 d .
C50 C 0.35388(17) 0.15017(18) 0.28098(16) 0.0301(8) Uani 1 1 d .
H50A H 0.3566 0.2026 0.2976 0.045 Uiso 1 1 calc R
H50B H 0.3638 0.1155 0.3211 0.045 Uiso 1 1 calc R
H50C H 0.3038 0.1403 0.2451 0.045 Uiso 1 1 calc R
C51 C 0.49249(16) 0.14170(19) 0.30715(15) 0.0307(8) Uani 1 1 d .
H51A H 0.5301 0.1363 0.2861 0.046 Uiso 1 1 calc R
H51B H 0.4985 0.1007 0.3413 0.046 Uiso 1 1 calc R
H51C H 0.4990 0.1907 0.3315 0.046 Uiso 1 1 calc R
C52 C 0.40424(18) 0.05516(17) 0.22018(16) 0.0293(8) Uani 1 1 d .
H52A H 0.3536 0.0480 0.1843 0.044 Uiso 1 1 calc R
H52B H 0.4124 0.0201 0.2598 0.044 Uiso 1 1 calc R
H52C H 0.4410 0.0451 0.1989 0.044 Uiso 1 1 calc R
C53 C 0.37091(16) 0.22035(17) -0.00965(15) 0.0208(7) Uani 1 1 d .
C54 C 0.44697(16) 0.19075(19) -0.00773(15) 0.0291(8) Uani 1 1 d .
H54A H 0.4868 0.2259 0.0196 0.044 Uiso 1 1 calc R
H54B H 0.4453 0.1869 -0.0563 0.044 Uiso 1 1 calc R
H54C H 0.4570 0.1406 0.0147 0.044 Uiso 1 1 calc R
C55 C 0.35375(17) 0.29681(18) -0.04890(16) 0.0297(8) Uani 1 1 d .
H55A H 0.3062 0.3166 -0.0494 0.045 Uiso 1 1 calc R
H55B H 0.3502 0.2897 -0.0978 0.045 Uiso 1 1 calc R
H55C H 0.3940 0.3329 -0.0245 0.045 Uiso 1 1 calc R
C56 C 0.30955(16) 0.16369(18) -0.05069(15) 0.0283(8) Uani 1 1 d .
H56A H 0.3202 0.1145 -0.0265 0.042 Uiso 1 1 calc R
H56B H 0.3083 0.1579 -0.0990 0.042 Uiso 1 1 calc R
H56C H 0.2610 0.1824 -0.0529 0.042 Uiso 1 1 calc R
C57 C 0.17248(16) 0.36098(17) 0.18272(15) 0.0220(7) Uani 1 1 d .
C58 C 0.21713(16) 0.43577(17) 0.19474(16) 0.0260(8) Uani 1 1 d .
H58A H 0.2692 0.4247 0.2019 0.039 Uiso 1 1 calc R
H58B H 0.2157 0.4615 0.2368 0.039 Uiso 1 1 calc R
H58C H 0.1948 0.4686 0.1531 0.039 Uiso 1 1 calc R
C59 C 0.08862(15) 0.37818(18) 0.16663(16) 0.0266(8) Uani 1 1 d .
H59A H 0.0676 0.4080 0.1229 0.040 Uiso 1 1 calc R
H59B H 0.0845 0.4069 0.2061 0.040 Uiso 1 1 calc R
H59C H 0.0610 0.3304 0.1607 0.040 Uiso 1 1 calc R
C60 C 0.20256(16) 0.31866(17) 0.25466(15) 0.0271(8) Uani 1 1 d .
H60A H 0.1707 0.2747 0.2523 0.041 Uiso 1 1 calc R
H60B H 0.2021 0.3529 0.2924 0.041 Uiso 1 1 calc R
H60C H 0.2539 0.3016 0.2649 0.041 Uiso 1 1 calc R
C61 C 0.16508(16) 0.39861(17) 0.00717(16) 0.0240(7) Uani 1 1 d .
C62 C 0.14765(17) 0.38003(19) -0.07217(15) 0.0311(8) Uani 1 1 d .
H62A H 0.1872 0.3475 -0.0756 0.047 Uiso 1 1 calc R
H62B H 0.1453 0.4272 -0.0983 0.047 Uiso 1 1 calc R
H62C H 0.0994 0.3537 -0.0925 0.047 Uiso 1 1 calc R
C63 C 0.10195(16) 0.45238(17) 0.00702(17) 0.0297(8) Uani 1 1 d .
H63A H 0.0549 0.4241 -0.0068 0.045 Uiso 1 1 calc R
H63B H 0.0962 0.4936 -0.0269 0.045 Uiso 1 1 calc R
H63C H 0.1147 0.4736 0.0547 0.045 Uiso 1 1 calc R
C64 C 0.24075(16) 0.44084(17) 0.03557(17) 0.0281(8) Uani 1 1 d .
H64A H 0.2548 0.4520 0.0861 0.042 Uiso 1 1 calc R
H64B H 0.2362 0.4883 0.0093 0.042 Uiso 1 1 calc R
H64C H 0.2793 0.4090 0.0293 0.042 Uiso 1 1 calc R
C65 C 0.13148(16) 0.11075(17) 0.04418(16) 0.0253(7) Uani 1 1 d .
C66 C 0.19466(18) 0.05787(17) 0.09041(17) 0.0340(8) Uani 1 1 d .
H66A H 0.1791 0.0050 0.0791 0.051 Uiso 1 1 calc R
H66B H 0.2052 0.0676 0.1407 0.051 Uiso 1 1 calc R
H66C H 0.2399 0.0674 0.0808 0.051 Uiso 1 1 calc R
C67 C 0.11360(19) 0.09238(19) -0.03418(17) 0.0409(9) Uani 1 1 d .
H67A H 0.0725 0.1248 -0.0642 0.061 Uiso 1 1 calc R
H67B H 0.0988 0.0391 -0.0433 0.061 Uiso 1 1 calc R
H67C H 0.1581 0.1015 -0.0451 0.061 Uiso 1 1 calc R
C68 C 0.06200(19) 0.0940(2) 0.0620(2) 0.0541(11) Uani 1 1 d .
H68A H 0.0198 0.1250 0.0317 0.081 Uiso 1 1 calc R
H68B H 0.0733 0.1061 0.1119 0.081 Uiso 1 1 calc R
H68C H 0.0489 0.0402 0.0535 0.081 Uiso 1 1 calc R

loop_
_atom_site_aniso_label
_atom_site_aniso_U_11
_atom_site_aniso_U_22
_atom_site_aniso_U_33
_atom_site_aniso_U_23
_atom_site_aniso_U_13
_atom_site_aniso_U_12
Mn1 0.0190(3) 0.0214(3) 0.0204(3) -0.0021(2) 0.0079(2) 0.0007(2)
Mn2 0.0142(3) 0.0252(3) 0.0246(3) 0.0006(2) 0.0086(2) 0.0018(2)
C1 0.0165(16) 0.0192(16) 0.0163(16) -0.0029(13) 0.0048(13) 0.0004(13)
C2 0.0180(16) 0.0202(17) 0.0170(16) -0.0034(13) 0.0078(14) 0.0013(13)
C3 0.0162(16) 0.0218(17) 0.0198(17) -0.0021(14) 0.0047(14) 0.0016(13)
C4 0.0207(17) 0.0186(17) 0.0193(16) -0.0008(14) 0.0098(14) 0.0018(13)
C5 0.0158(16) 0.0187(17) 0.0212(16) -0.0033(14) 0.0062(14) -0.0023(13)
C6 0.0187(16) 0.0186(17) 0.0225(17) -0.0021(14) 0.0092(14) 0.0023(13)
C7 0.0137(16) 0.0194(17) 0.0192(16) -0.0050(13) 0.0068(13) -0.0016(13)
C8 0.0188(17) 0.0199(17) 0.0202(16) -0.0014(14) 0.0075(14) 0.0031(13)
C9 0.0151(16) 0.0192(17) 0.0218(17) -0.0035(14) 0.0072(14) -0.0007(13)
C10 0.0241(18) 0.0173(17) 0.0289(18) 0.0026(14) 0.0151(15) 0.0011(14)
C11 0.0113(15) 0.0267(18) 0.0186(16) -0.0012(14) 0.0047(13) 0.0010(13)
C12 0.0091(15) 0.0260(18) 0.0172(16) 0.0001(14) 0.0026(13) 0.0041(13)
C13 0.0138(16) 0.0203(17) 0.0202(16) 0.0000(14) 0.0044(13) 0.0009(13)
C14 0.0129(16) 0.0257(18) 0.0210(16) 0.0019(14) 0.0069(13) 0.0040(13)
C15 0.0130(16) 0.0209(17) 0.0260(18) 0.0037(14) 0.0088(14) 0.0025(13)
C16 0.0108(15) 0.0241(18) 0.0238(17) -0.0023(14) 0.0067(14) -0.0027(13)
C17 0.0137(16) 0.0221(18) 0.0271(18) 0.0006(14) 0.0077(14) 0.0014(13)
C18 0.0149(16) 0.0304(18) 0.0206(16) 0.0001(16) 0.0080(13) 0.0007(14)
C19 0.0103(16) 0.0249(18) 0.0303(18) -0.0006(15) 0.0088(14) 0.0007(13)
C20 0.0167(17) 0.0221(18) 0.0213(17) 0.0033(14) 0.0069(14) 0.0022(13)
C21 0.0228(18) 0.0186(17) 0.0232(17) 0.0039(14) 0.0077(14) 0.0026(13)
C22 0.0309(19) 0.0232(19) 0.038(2) 0.0074(16) 0.0127(17) 0.0015(15)
C23 0.042(2) 0.030(2) 0.0243(18) 0.0071(15) 0.0115(17) 0.0072(16)
C24 0.0257(19) 0.0293(19) 0.0331(19) 0.0103(16) 0.0076(16) 0.0055(15)
C25 0.0178(17) 0.0242(18) 0.0324(19) -0.0043(15) 0.0123(15) -0.0046(14)
C26 0.0174(17) 0.042(2) 0.0299(19) -0.0034(16) 0.0100(15) -0.0067(15)
C27 0.0252(19) 0.036(2) 0.046(2) -0.0147(18) 0.0150(17) -0.0091(16)
C28 0.0256(19) 0.035(2) 0.037(2) 0.0017(17) 0.0172(16) -0.0038(15)
C29 0.0185(16) 0.0232(17) 0.0220(16) 0.0005(15) 0.0100(13) -0.0001(14)
C30 0.040(2) 0.033(2) 0.035(2) 0.0078(16) 0.0247(18) 0.0089(16)
C31 0.033(2) 0.0308(19) 0.0272(18) 0.0098(16) 0.0154(16) 0.0078(16)
C32 0.031(2) 0.031(2) 0.037(2) 0.0061(17) 0.0187(17) -0.0040(16)
C33 0.0195(17) 0.0216(18) 0.0215(17) 0.0032(14) 0.0057(14) 0.0064(14)
C34 0.033(2) 0.033(2) 0.0318(19) 0.0103(16) 0.0125(17) 0.0102(16)
C35 0.0265(19) 0.041(2) 0.0239(18) 0.0030(16) 0.0043(15) 0.0079(16)
C36 0.0276(19) 0.030(2) 0.0310(19) 0.0049(16) 0.0085(16) 0.0088(15)
C37 0.0164(17) 0.0271(18) 0.0254(17) -0.0026(14) 0.0112(14) -0.0019(13)
C38 0.0180(17) 0.035(2) 0.0318(19) -0.0030(16) 0.0098(15) -0.0042(15)
C39 0.0214(17) 0.036(2) 0.0251(17) -0.0026(16) 0.0101(14) -0.0021(15)
C40 0.0255(18) 0.036(2) 0.0312(19) -0.0051(16) 0.0178(16) 0.0013(15)
C41 0.0127(16) 0.0272(18) 0.0253(17) -0.0034(15) 0.0067(14) -0.0016(13)
C42 0.0177(18) 0.0306(19) 0.038(2) -0.0061(16) 0.0064(16) 0.0031(14)
C43 0.0168(18) 0.061(3) 0.034(2) 0.0035(19) 0.0070(16) -0.0069(17)
C44 0.0221(18) 0.031(2) 0.036(2) -0.0072(16) 0.0038(16) 0.0014(15)
C45 0.0156(16) 0.0303(19) 0.0240(17) -0.0087(15) 0.0066(14) -0.0036(14)
C46 0.0249(19) 0.0273(19) 0.038(2) -0.0117(16) 0.0128(16) -0.0061(15)
C47 0.0267(19) 0.040(2) 0.0270(19) -0.0118(16) 0.0111(16) -0.0031(16)
C48 0.0182(18) 0.039(2) 0.035(2) -0.0074(17) 0.0080(16) -0.0050(15)
C49 0.0205(17) 0.0321(19) 0.0187(16) 0.0034(15) 0.0087(14) 0.0055(14)
C50 0.033(2) 0.035(2) 0.0274(18) 0.0054(16) 0.0170(16) 0.0041(16)
C51 0.0283(19) 0.042(2) 0.0196(17) 0.0080(16) 0.0070(15) 0.0107(16)
C52 0.035(2) 0.0291(19) 0.0254(18) 0.0089(15) 0.0138(16) 0.0094(16)
C53 0.0188(17) 0.0269(17) 0.0182(16) 0.0045(14) 0.0086(14) 0.0035(14)
C54 0.0234(18) 0.048(2) 0.0185(17) 0.0002(16) 0.0108(15) 0.0065(16)
C55 0.0304(19) 0.037(2) 0.0241(18) 0.0076(16) 0.0129(16) 0.0032(16)
C56 0.0263(19) 0.037(2) 0.0203(17) -0.0008(15) 0.0081(15) 0.0007(15)
C57 0.0196(17) 0.0214(17) 0.0267(18) -0.0026(14) 0.0109(15) -0.0018(13)
C58 0.0165(17) 0.0297(19) 0.0321(19) -0.0084(15) 0.0097(15) -0.0014(14)
C59 0.0205(17) 0.0305(19) 0.0322(19) -0.0052(16) 0.0141(15) -0.0028(14)
C60 0.0215(18) 0.032(2) 0.0262(18) -0.0043(15) 0.0071(15) -0.0009(15)
C61 0.0177(17) 0.0259(18) 0.0296(18) 0.0027(15) 0.0103(15) 0.0007(14)
C62 0.0243(18) 0.039(2) 0.0270(18) 0.0091(16) 0.0064(15) 0.0046(16)
C63 0.0195(18) 0.0289(19) 0.040(2) 0.0057(16) 0.0112(16) 0.0017(14)
C64 0.0218(18) 0.0274(19) 0.039(2) 0.0048(16) 0.0153(16) -0.0011(15)
C65 0.0213(17) 0.0235(18) 0.0315(19) -0.0070(15) 0.0107(15) -0.0042(14)
C66 0.040(2) 0.0224(19) 0.040(2) -0.0012(16) 0.0161(18) -0.0012(16)
C67 0.045(2) 0.029(2) 0.038(2) -0.0091(17) 0.0040(19) -0.0052(17)
C68 0.043(2) 0.036(2) 0.097(3) -0.020(2) 0.041(2) -0.0145(18)

loop_
_atom_type_symbol
_atom_type_description
_atom_type_scat_dispersion_real
_atom_type_scat_dispersion_imag
_atom_type_scat_source
C C 0.0033 0.0016 'International Tables Vol C Tables 4.2.6.8 and 6.1.1.4'
H H 0.0000 0.0000 'International Tables Vol C Tables 4.2.6.8 and 6.1.1.4'
Mn Mn 0.3368 0.7283 'International Tables Vol C Tables 4.2.6.8 and 6.1.1.4'

loop_
_geom_angle_atom_site_label_1
_geom_angle_atom_site_label_2
_geom_angle_atom_site_label_3
_geom_angle
C8 Mn1 C3 170.99(10)
C8 Mn1 C7 35.21(9)
C3 Mn1 C7 138.79(10)
C8 Mn1 C4 154.22(10)
C3 Mn1 C4 34.44(9)
C7 Mn1 C4 160.54(10)
C8 Mn1 C5 129.17(10)
C3 Mn1 C5 56.01(9)
C7 Mn1 C5 164.02(10)
C4 Mn1 C5 33.94(9)
C8 Mn1 C2 138.86(10)
C3 Mn1 C2 34.74(9)
C7 Mn1 C2 129.71(9)
C4 Mn1 C2 57.86(9)
C5 Mn1 C2 56.51(9)
C8 Mn1 C9 34.15(9)
C3 Mn1 C9 154.64(10)
C7 Mn1 C9 57.74(9)
C4 Mn1 C9 122.20(10)
C5 Mn1 C9 111.48(9)
C2 Mn1 C9 160.77(10)
C8 Mn1 C6 57.34(10)
C3 Mn1 C6 122.40(10)
C7 Mn1 C6 34.83(9)
C4 Mn1 C6 126.47(10)
C5 Mn1 C6 152.29(10)
C2 Mn1 C6 141.03(9)
C9 Mn1 C6 56.76(9)
C8 Mn1 C10 55.93(10)
C3 Mn1 C10 129.77(10)
C7 Mn1 C10 56.73(9)
C4 Mn1 C10 111.21(10)
C5 Mn1 C10 122.05(10)
C2 Mn1 C10 164.23(10)
C9 Mn1 C10 33.41(9)
C6 Mn1 C10 33.67(9)
C8 Mn1 C1 122.05(10)
C3 Mn1 C1 56.96(9)
C7 Mn1 C1 140.44(9)
C4 Mn1 C1 57.46(9)
C5 Mn1 C1 34.04(9)
C2 Mn1 C1 34.27(9)
C9 Mn1 C1 127.16(9)
C6 Mn1 C1 173.33(9)
C10 Mn1 C1 152.65(10)
C16 Mn2 C20 35.13(10)
C16 Mn2 C14 159.93(10)
C20 Mn2 C14 154.96(10)
C16 Mn2 C13 164.25(10)
C20 Mn2 C13 129.60(10)
C14 Mn2 C13 34.66(9)
C16 Mn2 C15 137.95(10)
C20 Mn2 C15 170.43(10)
C14 Mn2 C15 34.43(9)
C13 Mn2 C15 56.41(10)
C16 Mn2 C17 35.67(10)
C20 Mn2 C17 57.45(10)
C14 Mn2 C17 125.30(10)
C13 Mn2 C17 151.78(10)
C15 Mn2 C17 121.71(10)
C16 Mn2 C12 140.35(10)
C20 Mn2 C12 123.10(10)
C14 Mn2 C12 57.60(9)
C13 Mn2 C12 34.18(9)
C15 Mn2 C12 56.42(10)
C17 Mn2 C12 173.23(10)
C16 Mn2 C11 129.30(9)
C20 Mn2 C11 139.38(10)
C14 Mn2 C11 57.63(9)
C13 Mn2 C11 56.53(9)
C15 Mn2 C11 34.25(9)
C17 Mn2 C11 140.72(10)
C12 Mn2 C11 33.78(9)
C16 Mn2 C18 56.74(9)
C20 Mn2 C18 55.01(9)
C14 Mn2 C18 111.64(9)
C13 Mn2 C18 122.31(10)
C15 Mn2 C18 130.54(10)
C17 Mn2 C18 33.48(9)
C12 Mn2 C18 153.20(10)
C11 Mn2 C18 164.51(10)
C16 Mn2 C19 57.31(10)
C20 Mn2 C19 33.65(9)
C14 Mn2 C19 123.21(10)
C13 Mn2 C19 112.46(10)
C15 Mn2 C19 155.44(10)
C17 Mn2 C19 56.06(10)
C12 Mn2 C19 128.78(10)
C11 Mn2 C19 161.82(10)
C18 Mn2 C19 32.32(9)
C5 C1 C2 105.7(2)
C5 C1 C21 121.3(2)
C2 C1 C21 133.0(2)
C5 C1 Mn1 71.02(16)
C2 C1 Mn1 70.94(16)
C21 C1 Mn1 124.77(18)
C3 C2 C1 106.8(2)
C3 C2 C25 118.2(2)
C1 C2 C25 133.8(3)
C3 C2 Mn1 70.02(16)
C1 C2 Mn1 74.79(16)
C25 C2 Mn1 128.96(19)
C4 C3 C2 110.8(3)
C4 C3 Mn1 74.75(16)
C2 C3 Mn1 75.24(16)
C4 C3 H3 124.6
C2 C3 H3 124.6
Mn1 C3 H3 117.1
C5 C4 C3 105.5(3)
C5 C4 C29 127.0(3)
C3 C4 C29 126.6(3)
C5 C4 Mn1 73.68(16)
C3 C4 Mn1 70.81(16)
C29 C4 Mn1 128.80(19)
C4 C5 C1 111.2(2)
C4 C5 Mn1 72.38(16)
C1 C5 Mn1 74.93(16)
C4 C5 H5 124.4
C1 C5 H5 124.4
Mn1 C5 H5 119.9
C10 C6 C7 106.6(2)
C10 C6 C33 120.5(3)
C7 C6 C33 132.8(3)
C10 C6 Mn1 73.38(16)
C7 C6 Mn1 70.12(15)
C33 C6 Mn1 124.08(18)
C8 C7 C6 106.1(2)
C8 C7 C37 118.2(2)
C6 C7 C37 134.1(3)
C8 C7 Mn1 70.63(15)
C6 C7 Mn1 75.05(16)
C37 C7 Mn1 129.49(19)
C9 C8 C7 110.5(3)
C9 C8 Mn1 76.86(16)
C7 C8 Mn1 74.16(16)
C9 C8 H8 124.8
C7 C8 H8 124.8
Mn1 C8 H8 116.0
C8 C9 C10 106.2(2)
C8 C9 C41 125.0(3)
C10 C9 C41 127.8(3)
C8 C9 Mn1 68.99(16)
C10 C9 Mn1 73.92(16)
C41 C9 Mn1 130.28(19)
C9 C10 C6 110.5(3)
C9 C10 Mn1 72.67(16)
C6 C10 Mn1 72.95(16)
C9 C10 H10 124.7
C6 C10 H10 124.7
Mn1 C10 H10 121.3
C15 C11 C12 106.3(3)
C15 C11 C45 119.0(3)
C12 C11 C45 133.8(3)
C15 C11 Mn2 69.49(15)
C12 C11 Mn2 72.97(15)
C45 C11 Mn2 130.05(19)
C13 C12 C11 106.8(3)
C13 C12 C49 120.2(2)
C11 C12 C49 133.0(3)
C13 C12 Mn2 69.33(15)
C11 C12 Mn2 73.24(16)
C49 C12 Mn2 123.88(18)
C14 C13 C12 110.5(3)
C14 C13 Mn2 72.60(16)
C12 C13 Mn2 76.49(16)
C14 C13 H13 124.7
C12 C13 H13 124.7
Mn2 C13 H13 117.9
C15 C14 C13 105.7(2)
C15 C14 C53 126.6(3)
C13 C14 C53 126.5(3)
C15 C14 Mn2 73.17(15)
C13 C14 Mn2 72.74(16)
C53 C14 Mn2 128.96(19)
C14 C15 C11 110.7(3)
C14 C15 Mn2 72.40(16)
C11 C15 Mn2 76.26(16)
C14 C15 H15 124.6
C11 C15 H15 124.6
Mn2 C15 H15 118.4
C20 C16 C17 106.1(3)
C20 C16 C57 119.1(3)
C17 C16 C57 132.8(3)
C20 C16 Mn2 72.96(16)
C17 C16 Mn2 75.82(16)
C57 C16 Mn2 128.56(18)
C18 C17 C16 105.7(2)
C18 C17 C61 121.7(3)
C16 C17 C61 132.5(3)
C18 C17 Mn2 75.52(16)
C16 C17 Mn2 68.51(15)
C61 C17 Mn2 122.67(18)
C19 C18 C17 111.6(3)
C19 C18 Mn2 74.70(16)
C17 C18 Mn2 71.00(16)
C19 C18 H18 124.2
C17 C18 H18 124.2
Mn2 C18 H18 121.6
C18 C19 C20 105.7(3)
C18 C19 C65 129.0(3)
C20 C19 C65 125.0(3)
C18 C19 Mn2 72.98(16)
C20 C19 Mn2 66.79(15)
C65 C19 Mn2 129.30(19)
C16 C20 C19 110.9(3)
C16 C20 Mn2 71.91(16)
C19 C20 Mn2 79.56(17)
C16 C20 H20 124.6
C19 C20 H20 124.6
Mn2 C20 H20 115.7
C22 C21 C24 105.4(2)
C22 C21 C1 111.9(2)
C24 C21 C1 110.6(2)
C22 C21 C23 110.1(3)
C24 C21 C23 106.4(2)
C1 C21 C23 112.1(2)
C21 C22 H22A 109.5
C21 C22 H22B 109.5
H22A C22 H22B 109.5
C21 C22 H22C 109.5
H22A C22 H22C 109.5
H22B C22 H22C 109.5
C21 C23 H23A 109.5
C21 C23 H23B 109.5
H23A C23 H23B 109.5
C21 C23 H23C 109.5
H23A C23 H23C 109.5
H23B C23 H23C 109.5
C21 C24 H24A 109.5
C21 C24 H24B 109.5
H24A C24 H24B 109.5
C21 C24 H24C 109.5
H24A C24 H24C 109.5
H24B C24 H24C 109.5
C26 C25 C28 106.0(2)
C26 C25 C27 106.8(2)
C28 C25 C27 109.5(3)
C26 C25 C2 110.6(2)
C28 C25 C2 115.5(2)
C27 C25 C2 108.0(2)
C25 C26 H26A 109.5
C25 C26 H26B 109.5
H26A C26 H26B 109.5
C25 C26 H26C 109.5
H26A C26 H26C 109.5
H26B C26 H26C 109.5
C25 C27 H27A 109.5
C25 C27 H27B 109.5
H27A C27 H27B 109.5
C25 C27 H27C 109.5
H27A C27 H27C 109.5
H27B C27 H27C 109.5
C25 C28 H28A 109.5
C25 C28 H28B 109.5
H28A C28 H28B 109.5
C25 C28 H28C 109.5
H28A C28 H28C 109.5
H28B C28 H28C 109.5
C31 C29 C4 111.2(2)
C31 C29 C32 108.6(2)
C4 C29 C32 111.7(2)
C31 C29 C30 109.2(2)
C4 C29 C30 108.0(2)
C32 C29 C30 108.0(3)
C29 C30 H30A 109.5
C29 C30 H30B 109.5
H30A C30 H30B 109.5
C29 C30 H30C 109.5
H30A C30 H30C 109.5
H30B C30 H30C 109.5
C29 C31 H31A 109.5
C29 C31 H31B 109.5
H31A C31 H31B 109.5
C29 C31 H31C 109.5
H31A C31 H31C 109.5
H31B C31 H31C 109.5
C29 C32 H32A 109.5
C29 C32 H32B 109.5
H32A C32 H32B 109.5
C29 C32 H32C 109.5
H32A C32 H32C 109.5
H32B C32 H32C 109.5
C35 C33 C34 106.3(2)
C35 C33 C36 110.6(2)
C34 C33 C36 105.7(2)
C35 C33 C6 113.0(2)
C34 C33 C6 110.2(2)
C36 C33 C6 110.7(2)
C33 C34 H34A 109.5
C33 C34 H34B 109.5
H34A C34 H34B 109.5
C33 C34 H34C 109.5
H34A C34 H34C 109.5
H34B C34 H34C 109.5
C33 C35 H35A 109.5
C33 C35 H35B 109.5
H35A C35 H35B 109.5
C33 C35 H35C 109.5
H35A C35 H35C 109.5
H35B C35 H35C 109.5
C33 C36 H36A 109.5
C33 C36 H36B 109.5
H36A C36 H36B 109.5
C33 C36 H36C 109.5
H36A C36 H36C 109.5
H36B C36 H36C 109.5
C38 C37 C40 109.0(2)
C38 C37 C7 115.5(2)
C40 C37 C7 108.3(2)
C38 C37 C39 105.8(2)
C40 C37 C39 107.0(2)
C7 C37 C39 110.9(2)
C37 C38 H38A 109.5
C37 C38 H38B 109.5
H38A C38 H38B 109.5
C37 C38 H38C 109.5
H38A C38 H38C 109.5
H38B C38 H38C 109.5
C37 C39 H39A 109.5
C37 C39 H39B 109.5
H39A C39 H39B 109.5
C37 C39 H39C 109.5
H39A C39 H39C 109.5
H39B C39 H39C 109.5
C37 C40 H40A 109.5
C37 C40 H40B 109.5
H40A C40 H40B 109.5
C37 C40 H40C 109.5
H40A C40 H40C 109.5
H40B C40 H40C 109.5
C9 C41 C42 111.1(2)
C9 C41 C44 107.0(2)
C42 C41 C44 109.2(2)
C9 C41 C43 112.2(2)
C42 C41 C43 108.9(3)
C44 C41 C43 108.4(2)
C41 C42 H42A 109.5
C41 C42 H42B 109.5
H42A C42 H42B 109.5
C41 C42 H42C 109.5
H42A C42 H42C 109.5
H42B C42 H42C 109.5
C41 C43 H43A 109.5
C41 C43 H43B 109.5
H43A C43 H43B 109.5
C41 C43 H43C 109.5
H43A C43 H43C 109.5
H43B C43 H43C 109.5
C41 C44 H44A 109.5
C41 C44 H44B 109.5
H44A C44 H44B 109.5
C41 C44 H44C 109.5
H44A C44 H44C 109.5
H44B C44 H44C 109.5
C47 C45 C46 106.3(2)
C47 C45 C11 115.0(2)
C46 C45 C11 110.6(2)
C47 C45 C48 109.2(3)
C46 C45 C48 106.4(2)
C11 C45 C48 108.9(2)
C45 C46 H46A 109.5
C45 C46 H46B 109.5
H46A C46 H46B 109.5
C45 C46 H46C 109.5
H46A C46 H46C 109.5
H46B C46 H46C 109.5
C45 C47 H47A 109.5
C45 C47 H47B 109.5
H47A C47 H47B 109.5
C45 C47 H47C 109.5
H47A C47 H47C 109.5
H47B C47 H47C 109.5
C45 C48 H48A 109.5
C45 C48 H48B 109.5
H48A C48 H48B 109.5
C45 C48 H48C 109.5
H48A C48 H48C 109.5
H48B C48 H48C 109.5
C52 C49 C51 105.5(2)
C52 C49 C50 107.2(2)
C51 C49 C50 109.2(2)
C52 C49 C12 110.2(2)
C51 C49 C12 112.3(2)
C50 C49 C12 112.1(2)
C49 C50 H50A 109.5
C49 C50 H50B 109.5
H50A C50 H50B 109.5
C49 C50 H50C 109.5
H50A C50 H50C 109.5
H50B C50 H50C 109.5
C49 C51 H51A 109.5
C49 C51 H51B 109.5
H51A C51 H51B 109.5
C49 C51 H51C 109.5
H51A C51 H51C 109.5
H51B C51 H51C 109.5
C49 C52 H52A 109.5
C49 C52 H52B 109.5
H52A C52 H52B 109.5
C49 C52 H52C 109.5
H52A C52 H52C 109.5
H52B C52 H52C 109.5
C56 C53 C14 111.2(2)
C56 C53 C55 108.7(2)
C14 C53 C55 111.9(2)
C56 C53 C54 108.9(2)
C14 C53 C54 107.3(2)
C55 C53 C54 108.9(2)
C53 C54 H54A 109.5
C53 C54 H54B 109.5
H54A C54 H54B 109.5
C53 C54 H54C 109.5
H54A C54 H54C 109.5
H54B C54 H54C 109.5
C53 C55 H55A 109.5
C53 C55 H55B 109.5
H55A C55 H55B 109.5
C53 C55 H55C 109.5
H55A C55 H55C 109.5
H55B C55 H55C 109.5
C53 C56 H56A 109.5
C53 C56 H56B 109.5
H56A C56 H56B 109.5
C53 C56 H56C 109.5
H56A C56 H56C 109.5
H56B C56 H56C 109.5
C58 C57 C60 106.1(2)
C58 C57 C16 115.8(2)
C60 C57 C16 110.7(2)
C58 C57 C59 109.9(2)
C60 C57 C59 106.1(2)
C16 C57 C59 107.9(2)
C57 C58 H58A 109.5
C57 C58 H58B 109.5
H58A C58 H58B 109.5
C57 C58 H58C 109.5
H58A C58 H58C 109.5
H58B C58 H58C 109.5
C57 C59 H59A 109.5
C57 C59 H59B 109.5
H59A C59 H59B 109.5
C57 C59 H59C 109.5
H59A C59 H59C 109.5
H59B C59 H59C 109.5
C57 C60 H60A 109.5
C57 C60 H60B 109.5
H60A C60 H60B 109.5
C57 C60 H60C 109.5
H60A C60 H60C 109.5
H60B C60 H60C 109.5
C64 C61 C63 109.8(2)
C64 C61 C17 112.8(2)
C63 C61 C17 111.7(2)
C64 C61 C62 106.8(2)
C63 C61 C62 105.7(2)
C17 C61 C62 109.6(2)
C61 C62 H62A 109.5
C61 C62 H62B 109.5
H62A C62 H62B 109.5
C61 C62 H62C 109.5
H62A C62 H62C 109.5
H62B C62 H62C 109.5
C61 C63 H63A 109.5
C61 C63 H63B 109.5
H63A C63 H63B 109.5
C61 C63 H63C 109.5
H63A C63 H63C 109.5
H63B C63 H63C 109.5
C61 C64 H64A 109.5
C61 C64 H64B 109.5
H64A C64 H64B 109.5
C61 C64 H64C 109.5
H64A C64 H64C 109.5
H64B C64 H64C 109.5
C19 C65 C67 111.4(3)
C19 C65 C66 111.2(2)
C67 C65 C66 108.6(3)
C19 C65 C68 108.8(2)
C67 C65 C68 109.5(3)
C66 C65 C68 107.3(3)
C65 C66 H66A 109.5
C65 C66 H66B 109.5
H66A C66 H66B 109.5
C65 C66 H66C 109.5
H66A C66 H66C 109.5
H66B C66 H66C 109.5
C65 C67 H67A 109.5
C65 C67 H67B 109.5
H67A C67 H67B 109.5
C65 C67 H67C 109.5
H67A C67 H67C 109.5
H67B C67 H67C 109.5
C65 C68 H68A 109.5
C65 C68 H68B 109.5
H68A C68 H68B 109.5
C65 C68 H68C 109.5
H68A C68 H68C 109.5
H68B C68 H68C 109.5

loop_
_geom_bond_atom_site_label_1
_geom_bond_atom_site_label_2
_geom_bond_distance
Mn1 C8 2.359(3)
Mn1 C3 2.368(3)
Mn1 C7 2.406(3)
Mn1 C4 2.419(3)
Mn1 C5 2.436(3)
Mn1 C2 2.436(3)
Mn1 C9 2.461(3)
Mn1 C6 2.472(3)
Mn1 C10 2.477(3)
Mn1 C1 2.487(3)
Mn2 C16 2.353(3)
Mn2 C20 2.366(3)
Mn2 C14 2.389(3)
Mn2 C13 2.391(3)
Mn2 C15 2.399(3)
Mn2 C17 2.451(3)
Mn2 C12 2.485(3)
Mn2 C11 2.488(3)
Mn2 C18 2.510(3)
Mn2 C19 2.532(3)
C1 C5 1.442(4)
C1 C2 1.451(4)
C1 C21 1.548(4)
C2 C3 1.436(4)
C2 C25 1.554(4)
C3 C4 1.418(4)
C3 H3 0.9500
C4 C5 1.417(4)
C4 C29 1.534(4)
C5 H5 0.9500
C6 C10 1.433(4)
C6 C7 1.461(4)
C6 C33 1.556(4)
C7 C8 1.442(4)
C7 C37 1.547(4)
C8 C9 1.419(4)
C8 H8 0.9500
C9 C10 1.420(4)
C9 C41 1.527(4)
C10 H10 0.9500
C11 C15 1.442(4)
C11 C12 1.445(4)
C11 C45 1.549(4)
C12 C13 1.436(4)
C12 C49 1.561(4)
C13 C14 1.424(4)
C13 H13 0.9500
C14 C15 1.417(4)
C14 C53 1.533(4)
C15 H15 0.9500
C16 C20 1.424(4)
C16 C17 1.474(4)
C16 C57 1.553(4)
C17 C18 1.430(4)
C17 C61 1.548(4)
C18 C19 1.403(4)
C18 H18 0.9500
C19 C20 1.427(4)
C19 C65 1.525(4)
C20 H20 0.9500
C21 C22 1.544(4)
C21 C24 1.546(4)
C21 C23 1.552(4)
C22 H22A 0.9800
C22 H22B 0.9800
C22 H22C 0.9800
C23 H23A 0.9800
C23 H23B 0.9800
C23 H23C 0.9800
C24 H24A 0.9800
C24 H24B 0.9800
C24 H24C 0.9800
C25 C26 1.530(4)
C25 C28 1.545(4)
C25 C27 1.550(4)
C26 H26A 0.9800
C26 H26B 0.9800
C26 H26C 0.9800
C27 H27A 0.9800
C27 H27B 0.9800
C27 H27C 0.9800
C28 H28A 0.9800
C28 H28B 0.9800
C28 H28C 0.9800
C29 C31 1.532(4)
C29 C32 1.534(4)
C29 C30 1.539(4)
C30 H30A 0.9800
C30 H30B 0.9800
C30 H30C 0.9800
C31 H31A 0.9800
C31 H31B 0.9800
C31 H31C 0.9800
C32 H32A 0.9800
C32 H32B 0.9800
C32 H32C 0.9800
C33 C35 1.540(4)
C33 C34 1.549(4)
C33 C36 1.550(4)
C34 H34A 0.9800
C34 H34B 0.9800
C34 H34C 0.9800
C35 H35A 0.9800
C35 H35B 0.9800
C35 H35C 0.9800
C36 H36A 0.9800
C36 H36B 0.9800
C36 H36C 0.9800
C37 C38 1.540(4)
C37 C40 1.545(4)
C37 C39 1.550(4)
C38 H38A 0.9800
C38 H38B 0.9800
C38 H38C 0.9800
C39 H39A 0.9800
C39 H39B 0.9800
C39 H39C 0.9800
C40 H40A 0.9800
C40 H40B 0.9800
C40 H40C 0.9800
C41 C42 1.527(4)
C41 C44 1.541(4)
C41 C43 1.542(4)
C42 H42A 0.9800
C42 H42B 0.9800
C42 H42C 0.9800
C43 H43A 0.9800
C43 H43B 0.9800
C43 H43C 0.9800
C44 H44A 0.9800
C44 H44B 0.9800
C44 H44C 0.9800
C45 C47 1.546(4)
C45 C46 1.546(4)
C45 C48 1.551(4)
C46 H46A 0.9800
C46 H46B 0.9800
C46 H46C 0.9800
C47 H47A 0.9800
C47 H47B 0.9800
C47 H47C 0.9800
C48 H48A 0.9800
C48 H48B 0.9800
C48 H48C 0.9800
C49 C52 1.546(4)
C49 C51 1.549(4)
C49 C50 1.551(4)
C50 H50A 0.9800
C50 H50B 0.9800
C50 H50C 0.9800
C51 H51A 0.9800
C51 H51B 0.9800
C51 H51C 0.9800
C52 H52A 0.9800
C52 H52B 0.9800
C52 H52C 0.9800
C53 C56 1.532(4)
C53 C55 1.538(4)
C53 C54 1.546(4)
C54 H54A 0.9800
C54 H54B 0.9800
C54 H54C 0.9800
C55 H55A 0.9800
C55 H55B 0.9800
C55 H55C 0.9800
C56 H56A 0.9800
C56 H56B 0.9800
C56 H56C 0.9800
C57 C58 1.544(4)
C57 C60 1.547(4)
C57 C59 1.556(4)
C58 H58A 0.9800
C58 H58B 0.9800
C58 H58C 0.9800
C59 H59A 0.9800
C59 H59B 0.9800
C59 H59C 0.9800
C60 H60A 0.9800
C60 H60B 0.9800
C60 H60C 0.9800
C61 C64 1.543(4)
C61 C63 1.545(4)
C61 C62 1.555(4)
C62 H62A 0.9800
C62 H62B 0.9800
C62 H62C 0.9800
C63 H63A 0.9800
C63 H63B 0.9800
C63 H63C 0.9800
C64 H64A 0.9800
C64 H64B 0.9800
C64 H64C 0.9800
C65 C67 1.534(4)
C65 C66 1.539(4)
C65 C68 1.547(4)
C66 H66A 0.9800
C66 H66B 0.9800
C66 H66C 0.9800
C67 H67A 0.9800
C67 H67B 0.9800
C67 H67C 0.9800
C68 H68A 0.9800
C68 H68B 0.9800
C68 H68C 0.9800

loop_
_geom_torsion_atom_site_label_1
_geom_torsion_atom_site_label_2
_geom_torsion_atom_site_label_3
_geom_torsion_atom_site_label_4
_geom_torsion
C8 Mn1 C1 C5 113.84(17)
C3 Mn1 C1 C5 -76.79(17)
C7 Mn1 C1 C5 154.77(16)
C4 Mn1 C1 C5 -35.55(15)
C2 Mn1 C1 C5 -114.9(2)
C9 Mn1 C1 C5 72.48(19)
C6 Mn1 C1 C5 -163.5(7)
C10 Mn1 C1 C5 37.0(3)
C8 Mn1 C1 C2 -131.22(16)
C3 Mn1 C1 C2 38.15(15)
C7 Mn1 C1 C2 -90.30(19)
C4 Mn1 C1 C2 79.38(16)
C5 Mn1 C1 C2 114.9(2)
C9 Mn1 C1 C2 -172.58(15)
C6 Mn1 C1 C2 -48.5(8)
C10 Mn1 C1 C2 152.0(2)
C8 Mn1 C1 C21 -1.6(3)
C3 Mn1 C1 C21 167.8(3)
C7 Mn1 C1 C21 39.3(3)
C4 Mn1 C1 C21 -151.0(3)
C5 Mn1 C1 C21 -115.4(3)
C2 Mn1 C1 C21 129.6(3)
C9 Mn1 C1 C21 -43.0(3)
C6 Mn1 C1 C21 81.1(8)
C10 Mn1 C1 C21 -78.4(3)
C5 C1 C2 C3 -0.2(3)
C21 C1 C2 C3 176.7(3)
Mn1 C1 C2 C3 -63.14(19)
C5 C1 C2 C25 -167.1(3)
C21 C1 C2 C25 9.8(5)
Mn1 C1 C2 C25 130.0(3)
C5 C1 C2 Mn1 62.96(19)
C21 C1 C2 Mn1 -120.2(3)
C8 Mn1 C2 C3 -169.65(16)
C7 Mn1 C2 C3 -121.22(17)
C4 Mn1 C2 C3 36.56(16)
C5 Mn1 C2 C3 77.17(17)
C9 Mn1 C2 C3 132.9(3)
C6 Mn1 C2 C3 -73.3(2)
C10 Mn1 C2 C3 -12.7(4)
C1 Mn1 C2 C3 114.7(2)
C8 Mn1 C2 C1 75.7(2)
C3 Mn1 C2 C1 -114.7(2)
C7 Mn1 C2 C1 124.11(16)
C4 Mn1 C2 C1 -78.11(16)
C5 Mn1 C2 C1 -37.50(15)
C9 Mn1 C2 C1 18.2(4)
C6 Mn1 C2 C1 172.05(16)
C10 Mn1 C2 C1 -127.4(3)
C8 Mn1 C2 C25 -59.0(3)
C3 Mn1 C2 C25 110.7(3)
C7 Mn1 C2 C25 -10.6(3)
C4 Mn1 C2 C25 147.2(3)
C5 Mn1 C2 C25 -172.2(3)
C9 Mn1 C2 C25 -116.5(3)
C6 Mn1 C2 C25 37.4(3)
C10 Mn1 C2 C25 97.9(4)
C1 Mn1 C2 C25 -134.7(3)
C1 C2 C3 C4 -0.6(3)
C25 C2 C3 C4 168.7(2)
Mn1 C2 C3 C4 -67.0(2)
C1 C2 C3 Mn1 66.34(19)
C25 C2 C3 Mn1 -124.3(2)
C8 Mn1 C3 C4 165.9(6)
C7 Mn1 C3 C4 -149.94(17)
C5 Mn1 C3 C4 38.18(16)
C2 Mn1 C3 C4 116.9(2)
C9 Mn1 C3 C4 -28.8(3)
C6 Mn1 C3 C4 -108.62(18)
C10 Mn1 C3 C4 -67.6(2)
C1 Mn1 C3 C4 79.27(18)
C8 Mn1 C3 C2 49.0(7)
C7 Mn1 C3 C2 93.2(2)
C4 Mn1 C3 C2 -116.9(2)
C5 Mn1 C3 C2 -78.71(17)
C9 Mn1 C3 C2 -145.7(2)
C6 Mn1 C3 C2 134.49(16)
C10 Mn1 C3 C2 175.53(15)
C1 Mn1 C3 C2 -37.62(15)
C2 C3 C4 C5 1.2(3)
Mn1 C3 C4 C5 -66.10(19)
C2 C3 C4 C29 -168.1(3)
Mn1 C3 C4 C29 124.6(3)
C2 C3 C4 Mn1 67.3(2)
C8 Mn1 C4 C5 -61.6(3)
C3 Mn1 C4 C5 113.4(2)
C7 Mn1 C4 C5 -164.4(3)
C2 Mn1 C4 C5 76.48(17)
C9 Mn1 C4 C5 -80.75(19)
C6 Mn1 C4 C5 -150.88(16)
C10 Mn1 C4 C5 -116.29(17)
C1 Mn1 C4 C5 35.67(16)
C8 Mn1 C4 C3 -175.0(2)
C7 Mn1 C4 C3 82.3(3)
C5 Mn1 C4 C3 -113.4(2)
C2 Mn1 C4 C3 -36.88(16)
C9 Mn1 C4 C3 165.88(16)
C6 Mn1 C4 C3 95.76(19)
C10 Mn1 C4 C3 130.35(17)
C1 Mn1 C4 C3 -77.70(18)
C8 Mn1 C4 C29 63.0(4)
C3 Mn1 C4 C29 -122.0(3)
C7 Mn1 C4 C29 -39.7(4)
C5 Mn1 C4 C29 124.7(3)
C2 Mn1 C4 C29 -158.9(3)
C9 Mn1 C4 C29 43.9(3)
C6 Mn1 C4 C29 -26.2(3)
C10 Mn1 C4 C29 8.4(3)
C1 Mn1 C4 C29 160.3(3)
C3 C4 C5 C1 -1.3(3)
C29 C4 C5 C1 167.9(3)
Mn1 C4 C5 C1 -65.4(2)
C3 C4 C5 Mn1 64.12(19)
C29 C4 C5 Mn1 -126.6(3)
C2 C1 C5 C4 0.9(3)
C21 C1 C5 C4 -176.4(2)
Mn1 C1 C5 C4 63.8(2)
C2 C1 C5 Mn1 -62.91(18)
C21 C1 C5 Mn1 119.8(2)
C8 Mn1 C5 C4 150.43(16)
C3 Mn1 C5 C4 -38.77(16)
C7 Mn1 C5 C4 161.0(3)
C2 Mn1 C5 C4 -80.84(18)
C9 Mn1 C5 C4 116.16(17)
C6 Mn1 C5 C4 57.3(3)
C10 Mn1 C5 C4 80.45(19)
C1 Mn1 C5 C4 -118.6(2)
C8 Mn1 C5 C1 -90.98(18)
C3 Mn1 C5 C1 79.83(17)
C7 Mn1 C5 C1 -80.4(4)
C4 Mn1 C5 C1 118.6(2)
C2 Mn1 C5 C1 37.76(15)
C9 Mn1 C5 C1 -125.24(16)
C6 Mn1 C5 C1 175.92(18)
C10 Mn1 C5 C1 -160.95(16)
C8 Mn1 C6 C10 -76.23(18)
C3 Mn1 C6 C10 114.46(18)
C7 Mn1 C6 C10 -115.2(2)
C4 Mn1 C6 C10 72.7(2)
C5 Mn1 C6 C10 36.9(3)
C2 Mn1 C6 C10 154.73(17)
C9 Mn1 C6 C10 -35.27(16)
C1 Mn1 C6 C10 -163.1(7)
C8 Mn1 C6 C7 38.92(15)
C3 Mn1 C6 C7 -130.39(16)
C4 Mn1 C6 C7 -172.18(15)
C5 Mn1 C6 C7 152.1(2)
C2 Mn1 C6 C7 -90.1(2)
C9 Mn1 C6 C7 79.88(17)
C10 Mn1 C6 C7 115.2(2)
C1 Mn1 C6 C7 -48.0(8)
C8 Mn1 C6 C33 167.8(3)
C3 Mn1 C6 C33 -1.5(3)
C7 Mn1 C6 C33 128.9(3)
C4 Mn1 C6 C33 -43.3(3)
C5 Mn1 C6 C33 -79.0(3)
C2 Mn1 C6 C33 38.8(3)
C9 Mn1 C6 C33 -151.2(3)
C10 Mn1 C6 C33 -115.9(3)
C1 Mn1 C6 C33 80.9(8)
C10 C6 C7 C8 0.6(3)
C33 C6 C7 C8 177.2(3)
Mn1 C6 C7 C8 -64.26(18)
C10 C6 C7 C37 -164.0(3)
C33 C6 C7 C37 12.6(5)
Mn1 C6 C7 C37 131.1(3)
C10 C6 C7 Mn1 64.83(19)
C33 C6 C7 Mn1 -118.5(3)
C3 Mn1 C7 C8 -169.09(16)
C4 Mn1 C7 C8 132.6(3)
C5 Mn1 C7 C8 -14.3(4)
C2 Mn1 C7 C8 -121.39(17)
C9 Mn1 C7 C8 36.61(16)
C6 Mn1 C7 C8 113.5(2)
C10 Mn1 C7 C8 76.57(17)
C1 Mn1 C7 C8 -74.3(2)
C8 Mn1 C7 C6 -113.5(2)
C3 Mn1 C7 C6 77.5(2)
C4 Mn1 C7 C6 19.2(4)
C5 Mn1 C7 C6 -127.7(3)
C2 Mn1 C7 C6 125.16(16)
C9 Mn1 C7 C6 -76.85(17)
C10 Mn1 C7 C6 -36.89(16)
C1 Mn1 C7 C6 172.21(15)
C8 Mn1 C7 C37 111.1(3)
C3 Mn1 C7 C37 -58.0(3)
C4 Mn1 C7 C37 -116.3(3)
C5 Mn1 C7 C37 96.8(4)
C2 Mn1 C7 C37 -10.3(3)
C9 Mn1 C7 C37 147.7(3)
C6 Mn1 C7 C37 -135.5(3)
C10 Mn1 C7 C37 -172.4(3)
C1 Mn1 C7 C37 36.7(3)
C6 C7 C8 C9 -1.7(3)
C37 C7 C8 C9 165.8(2)
Mn1 C7 C8 C9 -69.0(2)
C6 C7 C8 Mn1 67.30(19)
C37 C7 C8 Mn1 -125.2(2)
C3 Mn1 C8 C9 168.8(6)
C7 Mn1 C8 C9 116.1(2)
C4 Mn1 C8 C9 -29.6(3)
C5 Mn1 C8 C9 -68.9(2)
C2 Mn1 C8 C9 -150.34(17)
C6 Mn1 C8 C9 77.60(18)
C10 Mn1 C8 C9 37.05(16)
C1 Mn1 C8 C9 -110.27(17)
C3 Mn1 C8 C7 52.7(7)
C4 Mn1 C8 C7 -145.7(2)
C5 Mn1 C8 C7 174.98(15)
C2 Mn1 C8 C7 93.6(2)
C9 Mn1 C8 C7 -116.1(2)
C6 Mn1 C8 C7 -38.48(15)
C10 Mn1 C8 C7 -79.03(17)
C1 Mn1 C8 C7 133.65(16)
C7 C8 C9 C10 2.2(3)
Mn1 C8 C9 C10 -65.11(19)
C7 C8 C9 C41 -167.5(3)
Mn1 C8 C9 C41 125.2(3)
C7 C8 C9 Mn1 67.3(2)
C3 Mn1 C9 C8 -175.9(2)
C7 Mn1 C9 C8 -37.77(16)
C4 Mn1 C9 C8 165.28(16)
C5 Mn1 C9 C8 128.97(17)
C2 Mn1 C9 C8 81.2(3)
C6 Mn1 C9 C8 -79.44(18)
C10 Mn1 C9 C8 -115.0(2)
C1 Mn1 C9 C8 93.96(18)
C8 Mn1 C9 C10 115.0(2)
C3 Mn1 C9 C10 -60.9(3)
C7 Mn1 C9 C10 77.23(17)
C4 Mn1 C9 C10 -79.73(18)
C5 Mn1 C9 C10 -116.04(17)
C2 Mn1 C9 C10 -163.8(3)
C6 Mn1 C9 C10 35.56(16)
C1 Mn1 C9 C10 -151.05(16)
C8 Mn1 C9 C41 -118.7(3)
C3 Mn1 C9 C41 65.3(4)
C7 Mn1 C9 C41 -156.5(3)
C4 Mn1 C9 C41 46.6(3)
C5 Mn1 C9 C41 10.2(3)
C2 Mn1 C9 C41 -37.5(4)
C6 Mn1 C9 C41 161.8(3)
C10 Mn1 C9 C41 126.3(3)
C1 Mn1 C9 C41 -24.8(3)
C8 C9 C10 C6 -1.8(3)
C41 C9 C10 C6 167.5(3)
Mn1 C9 C10 C6 -63.6(2)
C8 C9 C10 Mn1 61.79(19)
C41 C9 C10 Mn1 -128.9(3)
C7 C6 C10 C9 0.8(3)
C33 C6 C10 C9 -176.4(2)
Mn1 C6 C10 C9 63.4(2)
C7 C6 C10 Mn1 -62.65(19)
C33 C6 C10 Mn1 120.2(2)
C8 Mn1 C10 C9 -37.90(16)
C3 Mn1 C10 C9 150.85(16)
C7 Mn1 C10 C9 -80.51(17)
C4 Mn1 C10 C9 116.74(17)
C5 Mn1 C10 C9 80.54(18)
C2 Mn1 C10 C9 160.2(3)
C6 Mn1 C10 C9 -118.7(2)
C1 Mn1 C10 C9 57.1(3)
C8 Mn1 C10 C6 80.80(18)
C3 Mn1 C10 C6 -90.46(19)
C7 Mn1 C10 C6 38.19(16)
C4 Mn1 C10 C6 -124.57(17)
C5 Mn1 C10 C6 -160.77(16)
C2 Mn1 C10 C6 -81.1(4)
C9 Mn1 C10 C6 118.7(2)
C1 Mn1 C10 C6 175.80(18)
C16 Mn2 C11 C15 -120.19(18)
C20 Mn2 C11 C15 -168.20(17)
C14 Mn2 C11 C15 36.48(16)
C13 Mn2 C11 C15 78.03(18)
C17 Mn2 C11 C15 -71.3(2)
C12 Mn2 C11 C15 115.3(2)
C18 Mn2 C11 C15 -12.8(4)
C19 Mn2 C11 C15 135.0(3)
C16 Mn2 C11 C12 124.47(17)
C20 Mn2 C11 C12 76.5(2)
C14 Mn2 C11 C12 -78.86(17)
C13 Mn2 C11 C12 -37.31(16)
C15 Mn2 C11 C12 -115.3(2)
C17 Mn2 C11 C12 173.35(16)
C18 Mn2 C11 C12 -128.1(3)
C19 Mn2 C11 C12 19.7(4)
C16 Mn2 C11 C45 -9.0(3)
C20 Mn2 C11 C45 -57.0(3)
C14 Mn2 C11 C45 147.6(3)
C13 Mn2 C11 C45 -170.8(3)
C15 Mn2 C11 C45 111.2(3)
C17 Mn2 C11 C45 39.8(3)
C12 Mn2 C11 C45 -133.5(3)
C18 Mn2 C11 C45 98.4(4)
C19 Mn2 C11 C45 -113.8(3)
C15 C11 C12 C13 -0.3(3)
C45 C11 C12 C13 -168.7(3)
Mn2 C11 C12 C13 61.59(18)
C15 C11 C12 C49 177.1(3)
C45 C11 C12 C49 8.7(5)
Mn2 C11 C12 C49 -121.0(3)
C15 C11 C12 Mn2 -61.88(18)
C45 C11 C12 Mn2 129.7(3)
C16 Mn2 C12 C13 155.23(17)
C20 Mn2 C12 C13 113.24(18)
C14 Mn2 C12 C13 -36.90(16)
C15 Mn2 C12 C13 -78.21(18)
C17 Mn2 C12 C13 -154.3(8)
C11 Mn2 C12 C13 -115.8(2)
C18 Mn2 C12 C13 36.4(3)
C19 Mn2 C12 C13 71.9(2)
C16 Mn2 C12 C11 -88.9(2)
C20 Mn2 C12 C11 -130.93(17)
C14 Mn2 C12 C11 78.93(18)
C13 Mn2 C12 C11 115.8(2)
C15 Mn2 C12 C11 37.63(16)
C17 Mn2 C12 C11 -38.4(9)
C18 Mn2 C12 C11 152.2(2)
C19 Mn2 C12 C11 -172.26(16)
C16 Mn2 C12 C49 42.0(3)
C20 Mn2 C12 C49 0.0(3)
C14 Mn2 C12 C49 -150.1(3)
C13 Mn2 C12 C49 -113.2(3)
C15 Mn2 C12 C49 168.6(3)
C17 Mn2 C12 C49 92.5(8)
C11 Mn2 C12 C49 130.9(3)
C18 Mn2 C12 C49 -76.8(3)
C19 Mn2 C12 C49 -41.3(3)
C11 C12 C13 C14 1.1(3)
C49 C12 C13 C14 -176.7(2)
Mn2 C12 C13 C14 65.3(2)
C11 C12 C13 Mn2 -64.18(19)
C49 C12 C13 Mn2 118.0(2)
C16 Mn2 C13 C14 163.0(3)
C20 Mn2 C13 C14 150.58(16)
C15 Mn2 C13 C14 -38.70(16)
C17 Mn2 C13 C14 56.9(3)
C12 Mn2 C13 C14 -116.9(2)
C11 Mn2 C13 C14 -80.07(18)
C18 Mn2 C13 C14 81.52(18)
C19 Mn2 C13 C14 116.38(17)
C16 Mn2 C13 C12 -80.1(4)
C20 Mn2 C13 C12 -92.48(19)
C14 Mn2 C13 C12 116.9(2)
C15 Mn2 C13 C12 78.24(18)
C17 Mn2 C13 C12 173.78(19)
C11 Mn2 C13 C12 36.87(16)
C18 Mn2 C13 C12 -161.55(16)
C19 Mn2 C13 C12 -126.69(17)
C12 C13 C14 C15 -1.5(3)
Mn2 C13 C14 C15 66.29(18)
C12 C13 C14 C53 166.2(3)
Mn2 C13 C14 C53 -126.1(3)
C12 C13 C14 Mn2 -67.7(2)
C16 Mn2 C14 C15 80.5(3)
C20 Mn2 C14 C15 -176.3(2)
C13 Mn2 C14 C15 -112.9(2)
C17 Mn2 C14 C15 96.09(18)
C12 Mn2 C14 C15 -76.53(17)
C11 Mn2 C14 C15 -36.28(16)
C18 Mn2 C14 C15 131.15(16)
C19 Mn2 C14 C15 165.36(16)
C16 Mn2 C14 C13 -166.6(3)
C20 Mn2 C14 C13 -63.4(3)
C15 Mn2 C14 C13 112.9(2)
C17 Mn2 C14 C13 -150.99(16)
C12 Mn2 C14 C13 36.38(16)
C11 Mn2 C14 C13 76.63(17)
C18 Mn2 C14 C13 -115.93(16)
C19 Mn2 C14 C13 -81.72(18)
C16 Mn2 C14 C53 -43.3(4)
C20 Mn2 C14 C53 59.9(4)
C13 Mn2 C14 C53 123.3(3)
C15 Mn2 C14 C53 -123.8(3)
C17 Mn2 C14 C53 -27.7(3)
C12 Mn2 C14 C53 159.7(3)
C11 Mn2 C14 C53 -160.1(3)
C18 Mn2 C14 C53 7.4(3)
C19 Mn2 C14 C53 41.6(3)
C13 C14 C15 C11 1.3(3)
C53 C14 C15 C11 -166.3(3)
Mn2 C14 C15 C11 67.3(2)
C13 C14 C15 Mn2 -66.00(19)
C53 C14 C15 Mn2 126.4(3)
C12 C11 C15 C14 -0.6(3)
C45 C11 C15 C14 169.9(2)
Mn2 C11 C15 C14 -64.83(19)
C12 C11 C15 Mn2 64.21(19)
C45 C11 C15 Mn2 -125.3(2)
C16 Mn2 C15 C14 -149.65(17)
C20 Mn2 C15 C14 170.6(5)
C13 Mn2 C15 C14 38.96(16)
C17 Mn2 C15 C14 -107.46(18)
C12 Mn2 C15 C14 80.27(17)
C11 Mn2 C15 C14 117.4(2)
C18 Mn2 C15 C14 -67.1(2)
C19 Mn2 C15 C14 -30.6(3)
C16 Mn2 C15 C11 93.0(2)
C20 Mn2 C15 C11 53.2(7)
C14 Mn2 C15 C11 -117.4(2)
C13 Mn2 C15 C11 -78.41(18)
C17 Mn2 C15 C11 135.17(17)
C12 Mn2 C15 C11 -37.10(16)
C18 Mn2 C15 C11 175.55(16)
C19 Mn2 C15 C11 -147.9(2)
C14 Mn2 C16 C20 134.3(3)
C13 Mn2 C16 C20 -16.7(4)
C15 Mn2 C16 C20 -169.35(16)
C17 Mn2 C16 C20 112.1(2)
C12 Mn2 C16 C20 -76.8(2)
C11 Mn2 C16 C20 -122.77(17)
C18 Mn2 C16 C20 74.97(18)
C19 Mn2 C16 C20 36.22(16)
C20 Mn2 C16 C17 -112.1(2)
C14 Mn2 C16 C17 22.1(4)
C13 Mn2 C16 C17 -128.8(3)
C15 Mn2 C16 C17 78.5(2)
C12 Mn2 C16 C17 171.02(16)
C11 Mn2 C16 C17 125.10(17)
C18 Mn2 C16 C17 -37.16(15)
C19 Mn2 C16 C17 -75.91(17)
C20 Mn2 C16 C57 113.9(3)
C14 Mn2 C16 C57 -111.8(3)
C13 Mn2 C16 C57 97.2(4)
C15 Mn2 C16 C57 -55.4(3)
C17 Mn2 C16 C57 -134.0(3)
C12 Mn2 C16 C57 37.1(3)
C11 Mn2 C16 C57 -8.9(3)
C18 Mn2 C16 C57 -171.1(3)
C19 Mn2 C16 C57 150.1(3)
C20 C16 C17 C18 -0.1(3)
C57 C16 C17 C18 -163.0(3)
Mn2 C16 C17 C18 67.07(19)
C20 C16 C17 C61 177.6(3)
C57 C16 C17 C61 14.7(5)
Mn2 C16 C17 C61 -115.2(3)
C20 C16 C17 Mn2 -67.20(18)
C57 C16 C17 Mn2 129.9(3)
C16 Mn2 C17 C18 -113.7(2)
C20 Mn2 C17 C18 -74.46(17)
C14 Mn2 C17 C18 75.43(19)
C13 Mn2 C17 C18 39.7(3)
C15 Mn2 C17 C18 116.80(17)
C12 Mn2 C17 C18 -171.3(8)
C11 Mn2 C17 C18 155.61(16)
C19 Mn2 C17 C18 -33.99(16)
C20 Mn2 C17 C16 39.23(16)
C14 Mn2 C17 C16 -170.88(16)
C13 Mn2 C17 C16 153.4(2)
C15 Mn2 C17 C16 -129.51(16)
C12 Mn2 C17 C16 -57.6(9)
C11 Mn2 C17 C16 -90.7(2)
C18 Mn2 C17 C16 113.7(2)
C19 Mn2 C17 C16 79.69(17)
C16 Mn2 C17 C61 127.6(3)
C20 Mn2 C17 C61 166.9(3)
C14 Mn2 C17 C61 -43.2(3)
C13 Mn2 C17 C61 -78.9(3)
C15 Mn2 C17 C61 -1.9(3)
C12 Mn2 C17 C61 70.0(9)
C11 Mn2 C17 C61 36.9(3)
C18 Mn2 C17 C61 -118.7(3)
C19 Mn2 C17 C61 -152.7(3)
C16 C17 C18 C19 1.9(3)
C61 C17 C18 C19 -176.1(2)
Mn2 C17 C18 C19 64.1(2)
C16 C17 C18 Mn2 -62.26(18)
C61 C17 C18 Mn2 119.7(3)
C16 Mn2 C18 C19 -80.14(18)
C20 Mn2 C18 C19 -37.42(16)
C14 Mn2 C18 C19 118.37(17)
C13 Mn2 C18 C19 81.14(19)
C15 Mn2 C18 C19 152.45(17)
C17 Mn2 C18 C19 -119.8(2)
C12 Mn2 C18 C19 57.9(3)
C11 Mn2 C18 C19 161.9(3)
C16 Mn2 C18 C17 39.68(16)
C20 Mn2 C18 C17 82.40(18)
C14 Mn2 C18 C17 -121.81(17)
C13 Mn2 C18 C17 -159.04(16)
C15 Mn2 C18 C17 -87.73(19)
C12 Mn2 C18 C17 177.7(2)
C11 Mn2 C18 C17 -78.3(4)
C19 Mn2 C18 C17 119.8(2)
C17 C18 C19 C20 -2.8(3)
Mn2 C18 C19 C20 59.06(18)
C17 C18 C19 C65 170.9(3)
Mn2 C18 C19 C65 -127.2(3)
C17 C18 C19 Mn2 -61.9(2)
C16 Mn2 C19 C18 78.19(18)
C20 Mn2 C19 C18 116.1(2)
C14 Mn2 C19 C18 -77.84(19)
C13 Mn2 C19 C18 -115.36(17)
C15 Mn2 C19 C18 -57.7(3)
C17 Mn2 C19 C18 35.23(16)
C12 Mn2 C19 C18 -150.66(16)
C11 Mn2 C19 C18 -164.5(3)
C16 Mn2 C19 C20 -37.86(16)
C14 Mn2 C19 C20 166.10(16)
C13 Mn2 C19 C20 128.59(17)
C15 Mn2 C19 C20 -173.8(2)
C17 Mn2 C19 C20 -80.82(18)
C12 Mn2 C19 C20 93.29(19)
C11 Mn2 C19 C20 79.4(3)
C18 Mn2 C19 C20 -116.1(2)
C16 Mn2 C19 C65 -154.9(3)
C20 Mn2 C19 C65 -117.1(3)
C14 Mn2 C19 C65 49.0(3)
C13 Mn2 C19 C65 11.5(3)
C15 Mn2 C19 C65 69.1(4)
C17 Mn2 C19 C65 162.1(3)
C12 Mn2 C19 C65 -23.8(3)
C11 Mn2 C19 C65 -37.7(5)
C18 Mn2 C19 C65 126.9(4)
C17 C16 C20 C19 -1.6(3)
C57 C16 C20 C19 164.0(2)
Mn2 C16 C20 C19 -70.8(2)
C17 C16 C20 Mn2 69.20(18)
C57 C16 C20 Mn2 -125.1(2)
C18 C19 C20 C16 2.7(3)
C65 C19 C20 C16 -171.3(2)
Mn2 C19 C20 C16 65.9(2)
C18 C19 C20 Mn2 -63.17(19)
C65 C19 C20 Mn2 122.8(3)
C14 Mn2 C20 C16 -144.5(2)
C13 Mn2 C20 C16 174.19(16)
C15 Mn2 C20 C16 48.1(7)
C17 Mn2 C20 C16 -39.85(16)
C12 Mn2 C20 C16 132.12(17)
C11 Mn2 C20 C16 91.9(2)
C18 Mn2 C20 C16 -80.28(18)
C19 Mn2 C20 C16 -116.2(2)
C16 Mn2 C20 C19 116.2(2)
C14 Mn2 C20 C19 -28.3(3)
C13 Mn2 C20 C19 -69.6(2)
C15 Mn2 C20 C19 164.3(5)
C17 Mn2 C20 C19 76.33(18)
C12 Mn2 C20 C19 -111.70(18)
C11 Mn2 C20 C19 -151.89(17)
C18 Mn2 C20 C19 35.89(16)
C5 C1 C21 C22 123.1(3)
C2 C1 C21 C22 -53.3(4)
Mn1 C1 C21 C22 -149.2(2)
C5 C1 C21 C24 5.9(4)
C2 C1 C21 C24 -170.5(3)
Mn1 C1 C21 C24 93.6(3)
C5 C1 C21 C23 -112.6(3)
C2 C1 C21 C23 71.0(4)
Mn1 C1 C21 C23 -25.0(3)
C3 C2 C25 C26 28.4(4)
C1 C2 C25 C26 -165.9(3)
Mn1 C2 C25 C26 -57.9(3)
C3 C2 C25 C28 148.8(3)
C1 C2 C25 C28 -45.5(4)
Mn1 C2 C25 C28 62.5(3)
C3 C2 C25 C27 -88.2(3)
C1 C2 C25 C27 77.6(4)
Mn1 C2 C25 C27 -174.5(2)
C5 C4 C29 C31 174.2(3)
C3 C4 C29 C31 -18.8(4)
Mn1 C4 C29 C31 75.3(3)
C5 C4 C29 C32 52.7(4)
C3 C4 C29 C32 -140.3(3)
Mn1 C4 C29 C32 -46.2(3)
C5 C4 C29 C30 -66.0(4)
C3 C4 C29 C30 101.0(3)
Mn1 C4 C29 C30 -164.9(2)
C10 C6 C33 C35 -117.3(3)
C7 C6 C33 C35 66.4(4)
Mn1 C6 C33 C35 -27.5(3)
C10 C6 C33 C34 1.4(4)
C7 C6 C33 C34 -174.8(3)
Mn1 C6 C33 C34 91.3(3)
C10 C6 C33 C36 118.0(3)
C7 C6 C33 C36 -58.3(4)
Mn1 C6 C33 C36 -152.1(2)
C8 C7 C37 C38 151.1(3)
C6 C7 C37 C38 -45.7(4)
Mn1 C7 C37 C38 63.7(3)
C8 C7 C37 C40 -86.5(3)
C6 C7 C37 C40 76.7(4)
Mn1 C7 C37 C40 -173.85(19)
C8 C7 C37 C39 30.7(3)
C6 C7 C37 C39 -166.1(3)
Mn1 C7 C37 C39 -56.7(3)
C8 C9 C41 C42 -46.2(4)
C10 C9 C41 C42 146.4(3)
Mn1 C9 C41 C42 44.9(3)
C8 C9 C41 C44 72.9(3)
C10 C9 C41 C44 -94.6(3)
Mn1 C9 C41 C44 164.0(2)
C8 C9 C41 C43 -168.4(3)
C10 C9 C41 C43 24.2(4)
Mn1 C9 C41 C43 -77.2(3)
C15 C11 C45 C47 145.4(3)
C12 C11 C45 C47 -47.3(4)
Mn2 C11 C45 C47 58.7(3)
C15 C11 C45 C46 24.9(3)
C12 C11 C45 C46 -167.8(3)
Mn2 C11 C45 C46 -61.7(3)
C15 C11 C45 C48 -91.6(3)
C12 C11 C45 C48 75.6(4)
Mn2 C11 C45 C48 -178.3(2)
C13 C12 C49 C52 8.2(3)
C11 C12 C49 C52 -168.9(3)
Mn2 C12 C49 C52 92.4(3)
C13 C12 C49 C51 125.5(3)
C11 C12 C49 C51 -51.6(4)
Mn2 C12 C49 C51 -150.3(2)
C13 C12 C49 C50 -111.1(3)
C11 C12 C49 C50 71.8(4)
Mn2 C12 C49 C50 -26.9(3)
C15 C14 C53 C56 -149.7(3)
C13 C14 C53 C56 45.2(4)
Mn2 C14 C53 C56 -51.9(3)
C15 C14 C53 C55 -28.0(4)
C13 C14 C53 C55 166.9(3)
Mn2 C14 C53 C55 69.8(3)
C15 C14 C53 C54 91.3(3)
C13 C14 C53 C54 -73.8(4)
Mn2 C14 C53 C54 -170.8(2)
C20 C16 C57 C58 150.9(3)
C17 C16 C57 C58 -48.0(4)
Mn2 C16 C57 C58 60.1(3)
C20 C16 C57 C60 30.2(3)
C17 C16 C57 C60 -168.7(3)
Mn2 C16 C57 C60 -60.7(3)
C20 C16 C57 C59 -85.5(3)
C17 C16 C57 C59 75.6(4)
Mn2 C16 C57 C59 -176.3(2)
C18 C17 C61 C64 -117.9(3)
C16 C17 C61 C64 64.6(4)
Mn2 C17 C61 C64 -25.2(3)
C18 C17 C61 C63 117.8(3)
C16 C17 C61 C63 -59.6(4)
Mn2 C17 C61 C63 -149.5(2)
C18 C17 C61 C62 1.0(4)
C16 C17 C61 C62 -176.4(3)
Mn2 C17 C61 C62 93.7(3)
C18 C19 C65 C67 3.8(4)
C20 C19 C65 C67 176.4(3)
Mn2 C19 C65 C67 -96.4(3)
C18 C19 C65 C66 125.1(3)
C20 C19 C65 C66 -62.2(4)
Mn2 C19 C65 C66 25.0(4)
C18 C19 C65 C68 -116.9(3)
C20 C19 C65 C68 55.7(4)
Mn2 C19 C65 C68 142.9(2)
